data_4065534
loop_
_publ_author_name
'Lei, Hao'
'Guo, Jing-Dong'
'Fettinger, James C.'
'Nagase, Shigeru'
'Power, Philip P.'

_publ_section_title
;
 Synthesis, Characterization, and CO Elimination of Ferrio-Substituted
 Two-Coordinate Germylenes and Stannylenes
;
_journal_issue 22
_journal_name_full Organometallics
_journal_page_first 6316
_journal_paper_doi 10.1021/om200912x
_journal_volume 30
_journal_year 2011
_chemical_formula_moiety 'C37 H42 Fe O2 Sn'
_chemical_formula_sum 'C37 H42 Fe O2 Sn'
_chemical_formula_weight 693.25
_chemical_name_systematic
; 
 ? 
;
_space_group_IT_number 19
_symmetry_cell_setting orthorhombic
_symmetry_space_group_name_Hall 'P 2ac 2ab'
_symmetry_space_group_name_H-M 'P 21 21 21'
_atom_sites_solution_hydrogens geom
_atom_sites_solution_primary direct
_atom_sites_solution_secondary difmap
_audit_creation_method SHELXL-97
_cell_angle_alpha 90.00
_cell_angle_beta 90.00
_cell_angle_gamma 90.00
_cell_formula_units_Z 4
_cell_length_a 8.3971(5)
_cell_length_b 18.0138(10)
_cell_length_c 21.7207(13)
_cell_measurement_reflns_used 8844
_cell_measurement_temperature 90(2)
_cell_measurement_theta_max 25.76
_cell_measurement_theta_min 2.60
_cell_volume 3285.6(3)
_computing_cell_refinement 'Bruker SAINT'
_computing_data_collection 'Bruker APEX2'
_computing_data_reduction 'Bruker SAINT'
_computing_molecular_graphics 'Bruker SHELXTL'
_computing_publication_material 'Bruker SHELXTL'
_computing_structure_refinement 'SHELXL-97 (Sheldrick, 2008)'
_computing_structure_solution 'SHELXS-97 (Sheldrick, 2008)'
_diffrn_ambient_temperature 90(2)
_diffrn_measured_fraction_theta_full 0.999
_diffrn_measured_fraction_theta_max 0.999
_diffrn_measurement_device_type 'Bruker APEX-II CCD'
_diffrn_measurement_method '\f and \w scans'
_diffrn_radiation_monochromator graphite
_diffrn_radiation_source 'fine-focus sealed tube'
_diffrn_radiation_type MoK\a
_diffrn_radiation_wavelength 0.71073
_diffrn_reflns_av_R_equivalents 0.0438
_diffrn_reflns_av_sigmaI/netI 0.0334
_diffrn_reflns_limit_h_max 10
_diffrn_reflns_limit_h_min -10
_diffrn_reflns_limit_k_max 21
_diffrn_reflns_limit_k_min -21
_diffrn_reflns_limit_l_max 26
_diffrn_reflns_limit_l_min -26
_diffrn_reflns_number 31146
_diffrn_reflns_theta_full 25.25
_diffrn_reflns_theta_max 25.25
_diffrn_reflns_theta_min 2.45
_exptl_absorpt_coefficient_mu 1.232
_exptl_absorpt_correction_T_max 0.9524
_exptl_absorpt_correction_T_min 0.6940
_exptl_absorpt_correction_type multi-scan
_exptl_crystal_colour green
_exptl_crystal_density_diffrn 1.401
_exptl_crystal_density_method 'not measured'
_exptl_crystal_description plate
_exptl_crystal_F_000 1424
_exptl_crystal_size_max 0.32
_exptl_crystal_size_mid 0.05
_exptl_crystal_size_min 0.04
_refine_diff_density_max 0.575
_refine_diff_density_min -0.465
_refine_diff_density_rms 0.062
_refine_ls_abs_structure_details 'Flack H D (1983), Acta Cryst. A39, 876-881'
_refine_ls_abs_structure_Flack 0.01(2)
_refine_ls_extinction_method none
_refine_ls_goodness_of_fit_ref 1.153
_refine_ls_hydrogen_treatment constr
_refine_ls_matrix_type full
_refine_ls_number_parameters 407
_refine_ls_number_reflns 5946
_refine_ls_number_restraints 0
_refine_ls_restrained_S_all 1.153
_refine_ls_R_factor_all 0.0345
_refine_ls_R_factor_gt 0.0286
_refine_ls_shift/su_max 0.001
_refine_ls_shift/su_mean 0.000
_refine_ls_structure_factor_coef Fsqd
_refine_ls_weighting_details 'calc w=1/[\s^2^(Fo^2^)+(0.0304P)^2^+0.8882P] where P=(Fo^2^+2Fc^2^)/3'
_refine_ls_weighting_scheme calc
_refine_ls_wR_factor_gt 0.0654
_refine_ls_wR_factor_ref 0.0670
_reflns_number_gt 5436
_reflns_number_total 5946
_reflns_threshold_expression >2sigma(I)
_cod_data_source_file om200912x_si_002.cif
_cod_data_source_block hl32
_cod_depositor_comments
;
The following automatic conversions were performed:

'_symmetry_cell_setting' value 'Orthorhombic' changed to
'orthorhombic' according to
/home/saulius/struct/CIF-dictionaries/cif_core.dic dictionary named
'cif_core.dic' version 2.4.1 from
2010-06-29.

'_refine_ls_hydrogen_treatment' value 'CONSTR' changed
to 'constr' according to
/home/saulius/struct/CIF-dictionaries/cif_core.dic dictionary named
'cif_core.dic' version 2.4.1 from 2010-06-29.

Automatic conversion script
Id: cif_fix_values 1715 2011-07-08 13:25:40Z adriana 
;
_cod_database_code 4065534

loop_
_symmetry_equiv_pos_as_xyz
'x, y, z'
'x+1/2, -y+1/2, -z'
'-x, y+1/2, -z+1/2'
'-x+1/2, -y, z+1/2'

loop_
_atom_site_label
_atom_site_type_symbol
_atom_site_fract_x
_atom_site_fract_y
_atom_site_fract_z
_atom_site_U_iso_or_equiv
_atom_site_adp_type
_atom_site_occupancy
_atom_site_symmetry_multiplicity
_atom_site_calc_flag
_atom_site_refinement_flags
_atom_site_disorder_assembly
_atom_site_disorder_group
Sn1 Sn 0.33714(3) 0.011295(13) 0.875715(11) 0.02741(7) Uani 1 1 d . . .
Fe1 Fe 0.34179(7) -0.11142(3) 0.81600(2) 0.02689(12) Uani 1 1 d . . .
C1 C 0.5783(4) 0.05315(19) 0.89673(15) 0.0207(8) Uani 1 1 d . . .
C2 C 0.6454(4) 0.10904(18) 0.86025(14) 0.0239(7) Uani 1 1 d . . .
C3 C 0.7742(4) 0.15067(19) 0.88145(18) 0.0279(8) Uani 1 1 d . . .
H3 H 0.8191 0.1883 0.8562 0.034 Uiso 1 1 calc R . .
C4 C 0.8363(5) 0.1369(2) 0.93934(17) 0.0315(8) Uani 1 1 d . . .
H4 H 0.9234 0.1656 0.9539 0.038 Uiso 1 1 calc R . .
C5 C 0.7732(4) 0.0822(2) 0.97577(18) 0.0284(9) Uani 1 1 d . . .
H5 H 0.8181 0.0728 1.0151 0.034 Uiso 1 1 calc R . .
C6 C 0.6424(4) 0.03988(18) 0.95534(15) 0.0213(7) Uani 1 1 d . . .
C7 C 0.5698(4) 0.1251(2) 0.79875(17) 0.0297(9) Uani 1 1 d . . .
C8 C 0.6339(6) 0.0934(3) 0.74407(18) 0.0527(13) Uani 1 1 d . . .
C9 C 0.5590(8) 0.1071(4) 0.6892(2) 0.086(2) Uani 1 1 d . . .
H9 H 0.6001 0.0858 0.6525 0.103 Uiso 1 1 calc R . .
C10 C 0.4274(8) 0.1507(5) 0.6862(3) 0.095(3) Uani 1 1 d . . .
H10 H 0.3762 0.1579 0.6476 0.115 Uiso 1 1 calc R . .
C11 C 0.3655(6) 0.1851(3) 0.7388(2) 0.0650(16) Uani 1 1 d . . .
H11 H 0.2767 0.2175 0.7355 0.078 Uiso 1 1 calc R . .
C12 C 0.4349(5) 0.1717(2) 0.79641(18) 0.0351(10) Uani 1 1 d . . .
C13 C 0.7863(6) 0.0487(3) 0.7448(2) 0.0554(13) Uani 1 1 d . . .
H13 H 0.7973 0.0262 0.7867 0.067 Uiso 1 1 calc R . .
C14 C 0.7892(8) -0.0149(4) 0.6973(2) 0.088(2) Uani 1 1 d . . .
H14A H 0.6944 -0.0460 0.7027 0.133 Uiso 1 1 calc R . .
H14B H 0.8850 -0.0450 0.7035 0.133 Uiso 1 1 calc R . .
H14C H 0.7899 0.0059 0.6557 0.133 Uiso 1 1 calc R . .
C15 C 0.9305(7) 0.1007(3) 0.7346(3) 0.0713(17) Uani 1 1 d . . .
H15A H 0.9206 0.1251 0.6944 0.107 Uiso 1 1 calc R . .
H15B H 1.0290 0.0715 0.7356 0.107 Uiso 1 1 calc R . .
H15C H 0.9334 0.1383 0.7671 0.107 Uiso 1 1 calc R . .
C16 C 0.3750(5) 0.2117(2) 0.8529(2) 0.0411(11) Uani 1 1 d . . .
H16 H 0.4112 0.1832 0.8898 0.049 Uiso 1 1 calc R . .
C17 C 0.1955(5) 0.2190(3) 0.8566(3) 0.0599(15) Uani 1 1 d . . .
H17A H 0.1577 0.2512 0.8233 0.090 Uiso 1 1 calc R . .
H17B H 0.1660 0.2407 0.8964 0.090 Uiso 1 1 calc R . .
H17C H 0.1467 0.1698 0.8526 0.090 Uiso 1 1 calc R . .
C18 C 0.4522(7) 0.2900(3) 0.8560(3) 0.0724(18) Uani 1 1 d . . .
H18A H 0.5682 0.2850 0.8584 0.109 Uiso 1 1 calc R . .
H18B H 0.4132 0.3162 0.8926 0.109 Uiso 1 1 calc R . .
H18C H 0.4238 0.3183 0.8191 0.109 Uiso 1 1 calc R . .
C19 C 0.5643(4) -0.0160(2) 0.99669(15) 0.0227(7) Uani 1 1 d . . .
C20 C 0.4279(4) 0.0045(2) 1.03043(15) 0.0251(8) Uani 1 1 d . . .
C21 C 0.3545(5) -0.0481(2) 1.06737(18) 0.0336(9) Uani 1 1 d . . .
H21 H 0.2625 -0.0346 1.0902 0.040 Uiso 1 1 calc R . .
C22 C 0.4116(6) -0.1187(2) 1.0716(2) 0.0451(11) Uani 1 1 d . . .
H22 H 0.3592 -0.1539 1.0971 0.054 Uiso 1 1 calc R . .
C23 C 0.5456(6) -0.1393(2) 1.0389(2) 0.0438(11) Uani 1 1 d . . .
H23 H 0.5853 -0.1885 1.0425 0.053 Uiso 1 1 calc R . .
C24 C 0.6231(4) -0.0890(2) 1.00083(17) 0.0274(9) Uani 1 1 d . . .
C25 C 0.3709(4) 0.0853(2) 1.03217(16) 0.0258(8) Uani 1 1 d . . .
H25 H 0.4082 0.1099 0.9935 0.031 Uiso 1 1 calc R . .
C26 C 0.1896(5) 0.0924(2) 1.03428(18) 0.0377(10) Uani 1 1 d . . .
H26A H 0.1427 0.0628 1.0010 0.057 Uiso 1 1 calc R . .
H26B H 0.1594 0.1445 1.0292 0.057 Uiso 1 1 calc R . .
H26C H 0.1504 0.0742 1.0740 0.057 Uiso 1 1 calc R . .
C27 C 0.4470(5) 0.1262(2) 1.08608(18) 0.0359(10) Uani 1 1 d . . .
H27A H 0.4146 0.1027 1.1248 0.054 Uiso 1 1 calc R . .
H27B H 0.4122 0.1781 1.0859 0.054 Uiso 1 1 calc R . .
H27C H 0.5632 0.1242 1.0822 0.054 Uiso 1 1 calc R . .
C28 C 0.7768(5) -0.1113(2) 0.96897(19) 0.0337(9) Uani 1 1 d . . .
H28 H 0.7931 -0.0767 0.9335 0.040 Uiso 1 1 calc R . .
C29 C 0.7727(5) -0.1909(2) 0.9431(2) 0.0448(11) Uani 1 1 d . . .
H29A H 0.7709 -0.2264 0.9772 0.067 Uiso 1 1 calc R . .
H29B H 0.8676 -0.1994 0.9178 0.067 Uiso 1 1 calc R . .
H29C H 0.6771 -0.1973 0.9178 0.067 Uiso 1 1 calc R . .
C30 C 0.9193(5) -0.1024(3) 1.0126(2) 0.0467(12) Uani 1 1 d . . .
H30A H 0.9277 -0.0504 1.0255 0.070 Uiso 1 1 calc R . .
H30B H 1.0171 -0.1171 0.9912 0.070 Uiso 1 1 calc R . .
H30C H 0.9040 -0.1340 1.0488 0.070 Uiso 1 1 calc R . .
C31 C 0.1138(7) -0.1320(3) 0.8504(3) 0.0439(17) Uani 0.70 1 d P A 1
H31 H 0.0332 -0.0961 0.8578 0.053 Uiso 0.70 1 calc PR A 1
C32 C 0.2264(9) -0.1541(4) 0.8944(3) 0.0430(16) Uani 0.70 1 d P A 1
H32 H 0.2358 -0.1358 0.9353 0.052 Uiso 0.70 1 calc PR A 1
C33 C 0.3239(8) -0.2092(3) 0.8663(3) 0.0417(14) Uani 0.70 1 d P A 1
H33 H 0.4129 -0.2327 0.8850 0.050 Uiso 0.70 1 calc PR A 1
C34 C 0.2668(8) -0.2233(4) 0.8060(3) 0.0485(17) Uani 0.70 1 d P A 1
H34 H 0.3069 -0.2607 0.7793 0.058 Uiso 0.70 1 calc PR A 1
C35 C 0.1353(6) -0.1714(3) 0.7904(3) 0.0612(15) Uani 0.70 1 d P A 1
H35 H 0.0800 -0.1649 0.7526 0.073 Uiso 0.70 1 calc PR A 1
C31A C 0.1044(16) -0.0873(8) 0.7862(6) 0.039(3) Uiso 0.30 1 d P A 2
H31A H 0.0141 -0.0640 0.8042 0.046 Uiso 0.30 1 calc PR A 2
C32A C 0.2285(18) -0.0458(8) 0.7517(6) 0.034(3) Uiso 0.30 1 d P A 2
H32A H 0.2424 0.0065 0.7505 0.040 Uiso 0.30 1 calc PR A 2
C33A C 0.3195(18) -0.0983(8) 0.7217(6) 0.033(3) Uiso 0.30 1 d P A 2
H33A H 0.4026 -0.0875 0.6934 0.039 Uiso 0.30 1 calc PR A 2
C34A C 0.2702(15) -0.1720(8) 0.7396(6) 0.032(3) Uiso 0.30 1 d P A 2
H34A H 0.3141 -0.2161 0.7226 0.038 Uiso 0.30 1 calc PR A 2
C35A C 0.1353(6) -0.1714(3) 0.7904(3) 0.0612(15) Uani 0.30 1 d P A 2
H35A H 0.0894 -0.2095 0.8148 0.073 Uiso 0.30 1 calc PR A 2
C36 C 0.5480(5) -0.1101(2) 0.81683(17) 0.0316(9) Uani 1 1 d . A .
O36 O 0.6875(3) -0.11134(16) 0.81591(13) 0.0411(7) Uani 1 1 d . . .
C37 C 0.3325(8) -0.0620(3) 0.7468(3) 0.0358(13) Uani 0.70 1 d P A 1
O37 O 0.3219(6) -0.0314(3) 0.69959(19) 0.0557(12) Uani 0.70 1 d P A 1
C37A C 0.3203(19) -0.1605(8) 0.8853(6) 0.026(3) Uiso 0.30 1 d P A 2
O37A O 0.3066(12) -0.1977(6) 0.9296(5) 0.048(3) Uani 0.30 1 d P A 2

loop_
_atom_site_aniso_label
_atom_site_aniso_U_11
_atom_site_aniso_U_22
_atom_site_aniso_U_33
_atom_site_aniso_U_23
_atom_site_aniso_U_13
_atom_site_aniso_U_12
Sn1 0.02165(11) 0.02510(12) 0.03550(13) -0.00796(11) -0.00277(12) -0.00060(10)
Fe1 0.0280(3) 0.0250(3) 0.0277(3) -0.0051(2) -0.0001(3) -0.0011(3)
C1 0.0164(16) 0.0179(18) 0.0279(19) -0.0017(14) 0.0017(14) 0.0000(14)
C2 0.0241(18) 0.0271(18) 0.0205(17) 0.0000(13) 0.0029(15) 0.0031(16)
C3 0.0255(16) 0.0275(19) 0.031(2) 0.0090(18) 0.0028(17) -0.0053(14)
C4 0.0234(17) 0.033(2) 0.038(2) 0.0023(17) -0.010(2) -0.010(2)
C5 0.0264(18) 0.028(2) 0.031(2) 0.0031(18) -0.0083(16) 0.0007(16)
C6 0.0200(17) 0.0197(16) 0.0242(17) 0.0010(13) -0.0018(15) 0.0065(14)
C7 0.027(2) 0.033(2) 0.029(2) 0.0031(17) -0.0014(16) -0.0084(17)
C8 0.065(3) 0.073(3) 0.021(2) 0.002(2) 0.009(2) -0.020(3)
C9 0.078(4) 0.147(7) 0.032(3) 0.000(4) -0.002(3) -0.020(5)
C10 0.082(4) 0.175(8) 0.030(3) 0.028(4) -0.019(3) -0.036(5)
C11 0.034(3) 0.100(4) 0.062(3) 0.031(3) -0.020(2) -0.010(3)
C12 0.032(2) 0.040(2) 0.034(2) 0.0115(19) -0.0069(18) -0.0165(19)
C13 0.057(3) 0.071(3) 0.039(3) -0.012(3) 0.022(2) 0.000(3)
C14 0.118(5) 0.089(4) 0.058(3) -0.026(3) 0.047(3) -0.027(4)
C15 0.065(4) 0.084(4) 0.065(4) -0.013(3) 0.033(3) -0.005(3)
C16 0.038(3) 0.030(2) 0.055(3) 0.0085(19) -0.0090(19) 0.0022(18)
C17 0.045(3) 0.035(3) 0.100(4) -0.003(3) 0.000(3) 0.009(2)
C18 0.061(3) 0.047(3) 0.109(5) 0.002(3) -0.034(3) -0.009(3)
C19 0.0251(17) 0.0225(18) 0.0205(16) 0.0005(16) -0.0057(14) -0.0036(16)
C20 0.0238(16) 0.024(2) 0.0278(17) 0.0009(16) -0.0039(14) -0.0028(16)
C21 0.033(2) 0.030(2) 0.039(2) 0.0010(17) 0.003(2) -0.0058(19)
C22 0.058(3) 0.033(3) 0.045(3) 0.010(2) 0.004(2) -0.016(2)
C23 0.065(3) 0.017(2) 0.049(3) 0.0073(19) -0.003(2) -0.001(2)
C24 0.034(2) 0.0175(18) 0.0307(19) 0.0010(15) -0.0081(16) 0.0004(15)
C25 0.028(2) 0.0260(19) 0.0235(18) 0.0008(15) 0.0007(15) 0.0010(15)
C26 0.033(2) 0.048(3) 0.032(2) -0.0068(18) -0.0012(18) 0.007(2)
C27 0.035(2) 0.034(2) 0.038(2) -0.0055(19) -0.0063(18) -0.0012(18)
C28 0.043(2) 0.027(2) 0.032(2) -0.0035(18) -0.0055(18) 0.0090(18)
C29 0.059(3) 0.028(2) 0.047(3) -0.005(2) -0.010(2) 0.015(2)
C30 0.044(3) 0.055(3) 0.042(3) -0.006(2) -0.009(2) 0.020(2)
C31 0.025(3) 0.032(3) 0.075(5) -0.004(3) 0.011(3) -0.009(2)
C32 0.051(4) 0.036(4) 0.041(4) 0.004(3) 0.017(3) -0.010(3)
C33 0.040(3) 0.039(4) 0.046(4) 0.004(3) 0.003(4) -0.006(3)
C34 0.053(4) 0.028(3) 0.065(5) -0.009(3) 0.002(3) -0.010(3)
C35 0.037(3) 0.046(3) 0.101(4) -0.032(3) -0.008(3) -0.006(2)
C35A 0.037(3) 0.046(3) 0.101(4) -0.032(3) -0.008(3) -0.006(2)
C36 0.039(2) 0.034(2) 0.022(2) 0.0012(17) -0.0001(17) 0.0035(18)
O36 0.0268(17) 0.0492(18) 0.0472(17) 0.0017(14) -0.0006(14) 0.0043(13)
C37 0.028(3) 0.044(3) 0.035(3) -0.017(3) -0.001(3) 0.005(3)
O37 0.060(3) 0.073(3) 0.035(2) 0.013(2) -0.008(2) 0.003(3)
O37A 0.053(7) 0.045(6) 0.048(6) 0.008(5) -0.001(6) -0.017(5)

loop_
_atom_type_symbol
_atom_type_description
_atom_type_scat_dispersion_real
_atom_type_scat_dispersion_imag
_atom_type_scat_source
C C 0.0033 0.0016 'International Tables Vol C Tables 4.2.6.8 and 6.1.1.4'
H H 0.0000 0.0000 'International Tables Vol C Tables 4.2.6.8 and 6.1.1.4'
O O 0.0106 0.0060 'International Tables Vol C Tables 4.2.6.8 and 6.1.1.4'
Fe Fe 0.3463 0.8444 'International Tables Vol C Tables 4.2.6.8 and 6.1.1.4'
Sn Sn -0.6537 1.4246 'International Tables Vol C Tables 4.2.6.8 and 6.1.1.4'

loop_
_geom_angle_atom_site_label_1
_geom_angle_atom_site_label_2
_geom_angle_atom_site_label_3
_geom_angle
C1 Sn1 Fe1 112.65(9)
C36 Fe1 C37 92.7(3)
C36 Fe1 C37A 95.8(5)
C37 Fe1 C37A 171.5(6)
C36 Fe1 C32A 117.4(4)
C37 Fe1 C32A 26.6(4)
C37A Fe1 C32A 145.3(7)
C36 Fe1 C34A 107.8(4)
C37 Fe1 C34A 64.3(4)
C37A Fe1 C34A 113.0(6)
C32A Fe1 C34A 68.0(5)
C36 Fe1 C33A 95.7(4)
C37 Fe1 C33A 24.1(4)
C37A Fe1 C33A 153.7(6)
C32A Fe1 C33A 39.0(6)
C34A Fe1 C33A 40.8(5)
C36 Fe1 C33 94.5(2)
C37 Fe1 C33 151.7(3)
C37A Fe1 C33 27.7(4)
C32A Fe1 C33 144.0(4)
C34A Fe1 C33 87.4(4)
C33A Fe1 C33 127.6(4)
C36 Fe1 C31 156.3(2)
C37 Fe1 C31 110.9(3)
C37A Fe1 C31 60.6(5)
C32A Fe1 C31 85.5(5)
C34A Fe1 C31 85.8(4)
C33A Fe1 C31 106.9(5)
C33 Fe1 C31 66.1(3)
C36 Fe1 C32 117.2(2)
C37 Fe1 C32 149.4(3)
C37A Fe1 C32 22.3(5)
C32A Fe1 C32 123.0(5)
C34A Fe1 C32 108.8(4)
C33A Fe1 C32 143.2(5)
C33 Fe1 C32 39.8(3)
C31 Fe1 C32 39.1(3)
C36 Fe1 C35 145.97(19)
C37 Fe1 C35 89.8(3)
C37A Fe1 C35 83.4(5)
C32A Fe1 C35 74.7(4)
C34A Fe1 C35 44.3(4)
C33A Fe1 C35 74.0(4)
C33 Fe1 C35 69.3(3)
C31 Fe1 C35 41.6(2)
C32 Fe1 C35 69.5(3)
C36 Fe1 C34 108.1(2)
C37 Fe1 C34 112.4(3)
C37A Fe1 C34 65.1(5)
C32A Fe1 C34 109.8(4)
C34A Fe1 C34 48.2(4)
C33A Fe1 C34 88.9(5)
C33 Fe1 C34 39.5(3)
C31 Fe1 C34 66.2(3)
C32 Fe1 C34 66.4(3)
C35 Fe1 C34 41.0(2)
C2 C1 C6 118.8(3)
C2 C1 Sn1 119.9(2)
C6 C1 Sn1 118.8(2)
C3 C2 C1 120.8(3)
C3 C2 C7 121.0(3)
C1 C2 C7 118.1(3)
C4 C3 C2 119.8(3)
C4 C3 H3 120.1
C2 C3 H3 120.1
C5 C4 C3 120.5(4)
C5 C4 H4 119.8
C3 C4 H4 119.8
C4 C5 C6 120.6(4)
C4 C5 H5 119.7
C6 C5 H5 119.7
C1 C6 C5 119.5(3)
C1 C6 C19 119.4(3)
C5 C6 C19 121.0(3)
C12 C7 C8 120.8(4)
C12 C7 C2 119.0(3)
C8 C7 C2 120.2(4)
C9 C8 C7 118.6(5)
C9 C8 C13 119.6(5)
C7 C8 C13 121.7(4)
C10 C9 C8 121.3(6)
C10 C9 H9 119.3
C8 C9 H9 119.3
C9 C10 C11 121.3(5)
C9 C10 H10 119.4
C11 C10 H10 119.4
C10 C11 C12 119.9(5)
C10 C11 H11 120.1
C12 C11 H11 120.1
C7 C12 C11 118.0(4)
C7 C12 C16 121.5(3)
C11 C12 C16 120.3(4)
C8 C13 C14 113.7(5)
C8 C13 C15 109.9(4)
C14 C13 C15 109.9(4)
C8 C13 H13 107.7
C14 C13 H13 107.7
C15 C13 H13 107.7
C13 C14 H14A 109.5
C13 C14 H14B 109.5
H14A C14 H14B 109.5
C13 C14 H14C 109.5
H14A C14 H14C 109.5
H14B C14 H14C 109.5
C13 C15 H15A 109.5
C13 C15 H15B 109.5
H15A C15 H15B 109.5
C13 C15 H15C 109.5
H15A C15 H15C 109.5
H15B C15 H15C 109.5
C12 C16 C17 114.6(4)
C12 C16 C18 109.3(4)
C17 C16 C18 109.5(4)
C12 C16 H16 107.7
C17 C16 H16 107.7
C18 C16 H16 107.7
C16 C17 H17A 109.5
C16 C17 H17B 109.5
H17A C17 H17B 109.5
C16 C17 H17C 109.5
H17A C17 H17C 109.5
H17B C17 H17C 109.5
C16 C18 H18A 109.5
C16 C18 H18B 109.5
H18A C18 H18B 109.5
C16 C18 H18C 109.5
H18A C18 H18C 109.5
H18B C18 H18C 109.5
C20 C19 C24 119.8(3)
C20 C19 C6 119.4(3)
C24 C19 C6 120.8(3)
C21 C20 C19 118.9(3)
C21 C20 C25 119.7(3)
C19 C20 C25 121.1(3)
C22 C21 C20 121.4(4)
C22 C21 H21 119.3
C20 C21 H21 119.3
C21 C22 C23 120.2(4)
C21 C22 H22 119.9
C23 C22 H22 119.9
C22 C23 C24 120.8(4)
C22 C23 H23 119.6
C24 C23 H23 119.6
C23 C24 C19 118.9(4)
C23 C24 C28 119.8(3)
C19 C24 C28 121.1(3)
C27 C25 C26 110.8(3)
C27 C25 C20 110.3(3)
C26 C25 C20 113.0(3)
C27 C25 H25 107.5
C26 C25 H25 107.5
C20 C25 H25 107.5
C25 C26 H26A 109.5
C25 C26 H26B 109.5
H26A C26 H26B 109.5
C25 C26 H26C 109.5
H26A C26 H26C 109.5
H26B C26 H26C 109.5
C25 C27 H27A 109.5
C25 C27 H27B 109.5
H27A C27 H27B 109.5
C25 C27 H27C 109.5
H27A C27 H27C 109.5
H27B C27 H27C 109.5
C24 C28 C30 110.7(3)
C24 C28 C29 113.2(4)
C30 C28 C29 109.8(3)
C24 C28 H28 107.6
C30 C28 H28 107.6
C29 C28 H28 107.6
C28 C29 H29A 109.5
C28 C29 H29B 109.5
H29A C29 H29B 109.5
C28 C29 H29C 109.5
H29A C29 H29C 109.5
H29B C29 H29C 109.5
C28 C30 H30A 109.5
C28 C30 H30B 109.5
H30A C30 H30B 109.5
C28 C30 H30C 109.5
H30A C30 H30C 109.5
H30B C30 H30C 109.5
C32 C31 C35 112.3(5)
C32 C31 Fe1 71.1(3)
C35 C31 Fe1 70.2(3)
C32 C31 H31 123.9
C35 C31 H31 123.9
Fe1 C31 H31 126.4
C33 C32 C31 107.0(6)
C33 C32 Fe1 69.1(4)
C31 C32 Fe1 69.8(3)
C33 C32 H32 126.5
C31 C32 H32 126.5
Fe1 C32 H32 126.2
C34 C33 C32 109.1(6)
C34 C33 Fe1 72.0(4)
C32 C33 Fe1 71.1(4)
C34 C33 H33 125.5
C32 C33 H33 125.5
Fe1 C33 H33 123.0
C33 C34 C35 110.4(6)
C33 C34 Fe1 68.6(3)
C35 C34 Fe1 69.3(3)
C33 C34 H34 124.8
C35 C34 H34 124.8
Fe1 C34 H34 129.1
C34 C35 C31 100.9(5)
C34 C35 Fe1 69.7(3)
C31 C35 Fe1 68.1(3)
C34 C35 H35 129.6
C31 C35 H35 129.6
Fe1 C35 H35 124.4
C32A C31A Fe1 66.5(8)
C32A C31A H31A 123.0
Fe1 C31A H31A 135.2
C33A C32A C31A 106.3(12)
C33A C32A Fe1 70.8(9)
C31A C32A Fe1 72.1(8)
C33A C32A H32A 126.8
C31A C32A H32A 126.8
Fe1 C32A H32A 122.1
C32A C33A C34A 110.2(13)
C32A C33A Fe1 70.2(8)
C34A C33A Fe1 69.8(8)
C32A C33A H33A 124.9
C34A C33A H33A 124.9
Fe1 C33A H33A 126.7
C33A C34A Fe1 69.4(8)
C33A C34A H34A 123.6
Fe1 C34A H34A 129.6
O36 C36 Fe1 177.5(4)
O37 C37 Fe1 177.0(6)
O37A C37A Fe1 175.6(13)

loop_
_geom_bond_atom_site_label_1
_geom_bond_atom_site_label_2
_geom_bond_distance
Sn1 C1 2.208(3)
Sn1 Fe1 2.5634(5)
Fe1 C36 1.732(4)
Fe1 C37 1.749(6)
Fe1 C37A 1.755(12)
Fe1 C32A 2.062(14)
Fe1 C34A 2.075(13)
Fe1 C33A 2.070(14)
Fe1 C33 2.078(6)
Fe1 C31 2.088(5)
Fe1 C32 2.105(6)
Fe1 C35 2.117(5)
Fe1 C34 2.123(6)
C1 C2 1.400(5)
C1 C6 1.403(4)
C2 C3 1.395(5)
C2 C7 1.507(5)
C3 C4 1.384(5)
C3 H3 0.9500
C4 C5 1.370(5)
C4 H4 0.9500
C5 C6 1.410(5)
C5 H5 0.9500
C6 C19 1.500(5)
C7 C12 1.410(6)
C7 C8 1.424(6)
C8 C9 1.371(7)
C8 C13 1.511(7)
C9 C10 1.357(10)
C9 H9 0.9500
C10 C11 1.401(9)
C10 H10 0.9500
C11 C12 1.401(6)
C11 H11 0.9500
C12 C16 1.509(6)
C13 C14 1.542(8)
C13 C15 1.547(7)
C13 H13 1.0000
C14 H14A 0.9800
C14 H14B 0.9800
C14 H14C 0.9800
C15 H15A 0.9800
C15 H15B 0.9800
C15 H15C 0.9800
C16 C17 1.515(6)
C16 C18 1.554(6)
C16 H16 1.0000
C17 H17A 0.9800
C17 H17B 0.9800
C17 H17C 0.9800
C18 H18A 0.9800
C18 H18B 0.9800
C18 H18C 0.9800
C19 C20 1.409(5)
C19 C24 1.407(5)
C20 C21 1.386(5)
C20 C25 1.534(5)
C21 C22 1.363(6)
C21 H21 0.9500
C22 C23 1.381(6)
C22 H22 0.9500
C23 C24 1.389(5)
C23 H23 0.9500
C24 C28 1.519(5)
C25 C27 1.524(5)
C25 C26 1.528(5)
C25 H25 1.0000
C26 H26A 0.9800
C26 H26B 0.9800
C26 H26C 0.9800
C27 H27A 0.9800
C27 H27B 0.9800
C27 H27C 0.9800
C28 C30 1.535(6)
C28 C29 1.539(6)
C28 H28 1.0000
C29 H29A 0.9800
C29 H29B 0.9800
C29 H29C 0.9800
C30 H30A 0.9800
C30 H30B 0.9800
C30 H30C 0.9800
C31 C32 1.403(9)
C31 C35 1.495(8)
C31 H31 0.9500
C32 C33 1.423(9)
C32 H32 0.9500
C33 C34 1.419(9)
C33 H33 0.9500
C34 C35 1.487(8)
C34 H34 0.9500
C35 H35 0.9500
C31A C32A 1.486(19)
C31A H31A 0.9500
C32A C33A 1.38(2)
C32A H32A 0.9500
C33A C34A 1.443(19)
C33A H33A 0.9500
C34A H34A 0.9500
C36 O36 1.172(5)
C37 O37 1.167(7)
C37A O37A 1.178(16)

loop_
_geom_torsion_atom_site_label_1
_geom_torsion_atom_site_label_2
_geom_torsion_atom_site_label_3
_geom_torsion_atom_site_label_4
_geom_torsion
Fe1 Sn1 C1 C2 99.8(3)
Fe1 Sn1 C1 C6 -98.6(2)
C6 C1 C2 C3 0.3(5)
Sn1 C1 C2 C3 161.9(3)
C6 C1 C2 C7 -177.0(3)
Sn1 C1 C2 C7 -15.4(4)
C1 C2 C3 C4 -0.3(5)
C7 C2 C3 C4 177.0(3)
C2 C3 C4 C5 0.6(6)
C3 C4 C5 C6 -1.1(6)
C2 C1 C6 C5 -0.7(5)
Sn1 C1 C6 C5 -162.5(3)
C2 C1 C6 C19 175.6(3)
Sn1 C1 C6 C19 13.8(4)
C4 C5 C6 C1 1.1(5)
C4 C5 C6 C19 -175.2(3)
C3 C2 C7 C12 -95.0(4)
C1 C2 C7 C12 82.3(4)
C3 C2 C7 C8 85.3(5)
C1 C2 C7 C8 -97.4(4)
C12 C7 C8 C9 -1.9(7)
C2 C7 C8 C9 177.8(5)
C12 C7 C8 C13 174.7(4)
C2 C7 C8 C13 -5.6(6)
C7 C8 C9 C10 0.7(9)
C13 C8 C9 C10 -176.0(6)
C8 C9 C10 C11 1.9(11)
C9 C10 C11 C12 -3.4(10)
C8 C7 C12 C11 0.5(6)
C2 C7 C12 C11 -179.2(4)
C8 C7 C12 C16 -174.0(4)
C2 C7 C12 C16 6.3(5)
C10 C11 C12 C7 2.1(7)
C10 C11 C12 C16 176.6(5)
C9 C8 C13 C14 -36.7(7)
C7 C8 C13 C14 146.7(5)
C9 C8 C13 C15 86.9(6)
C7 C8 C13 C15 -89.6(5)
C7 C12 C16 C17 -144.5(4)
C11 C12 C16 C17 41.2(6)
C7 C12 C16 C18 92.1(5)
C11 C12 C16 C18 -82.2(5)
C1 C6 C19 C20 -80.5(4)
C5 C6 C19 C20 95.8(4)
C1 C6 C19 C24 97.7(4)
C5 C6 C19 C24 -86.0(4)
C24 C19 C20 C21 0.2(5)
C6 C19 C20 C21 178.5(3)
C24 C19 C20 C25 173.7(3)
C6 C19 C20 C25 -8.0(5)
C19 C20 C21 C22 0.0(6)
C25 C20 C21 C22 -173.5(4)
C20 C21 C22 C23 0.2(7)
C21 C22 C23 C24 -0.7(7)
C22 C23 C24 C19 1.0(6)
C22 C23 C24 C28 175.6(4)
C20 C19 C24 C23 -0.7(5)
C6 C19 C24 C23 -179.0(3)
C20 C19 C24 C28 -175.3(3)
C6 C19 C24 C28 6.5(5)
C21 C20 C25 C27 83.0(4)
C19 C20 C25 C27 -90.5(4)
C21 C20 C25 C26 -41.6(5)
C19 C20 C25 C26 144.9(3)
C23 C24 C28 C30 -82.2(5)
C19 C24 C28 C30 92.3(4)
C23 C24 C28 C29 41.6(5)
C19 C24 C28 C29 -143.8(4)
C36 Fe1 C31 C32 0.5(7)
C37 Fe1 C31 C32 -172.5(4)
C37A Fe1 C31 C32 7.6(6)
C32A Fe1 C31 C32 -164.7(5)
C34A Fe1 C31 C32 127.0(5)
C33A Fe1 C31 C32 162.3(5)
C33 Fe1 C31 C32 38.0(4)
C35 Fe1 C31 C32 123.2(5)
C34 Fe1 C31 C32 81.3(4)
C36 Fe1 C31 C35 -122.7(5)
C37 Fe1 C31 C35 64.2(4)
C37A Fe1 C31 C35 -115.7(6)
C32A Fe1 C31 C35 72.0(5)
C34A Fe1 C31 C35 3.8(5)
C33A Fe1 C31 C35 39.0(5)
C33 Fe1 C31 C35 -85.2(4)
C32 Fe1 C31 C35 -123.2(5)
C34 Fe1 C31 C35 -41.9(3)
C35 C31 C32 C33 -1.0(7)
Fe1 C31 C32 C33 -59.3(4)
C35 C31 C32 Fe1 58.3(4)
C36 Fe1 C32 C33 -61.4(4)
C37 Fe1 C32 C33 132.2(5)
C37A Fe1 C32 C33 -44.0(13)
C32A Fe1 C32 C33 136.6(6)
C34A Fe1 C32 C33 61.1(6)
C33A Fe1 C32 C33 89.3(8)
C31 Fe1 C32 C33 118.4(6)
C35 Fe1 C32 C33 82.0(4)
C34 Fe1 C32 C33 37.6(4)
C36 Fe1 C32 C31 -179.8(3)
C37 Fe1 C32 C31 13.8(7)
C37A Fe1 C32 C31 -162.4(14)
C32A Fe1 C32 C31 18.2(6)
C34A Fe1 C32 C31 -57.3(6)
C33A Fe1 C32 C31 -29.1(8)
C33 Fe1 C32 C31 -118.4(6)
C35 Fe1 C32 C31 -36.4(4)
C34 Fe1 C32 C31 -80.7(4)
C31 C32 C33 C34 -2.6(7)
Fe1 C32 C33 C34 -62.4(4)
C31 C32 C33 Fe1 59.7(4)
C36 Fe1 C33 C34 -113.3(4)
C37 Fe1 C33 C34 -9.1(8)
C37A Fe1 C33 C34 152.9(13)
C32A Fe1 C33 C34 40.0(9)
C34A Fe1 C33 C34 -5.6(5)
C33A Fe1 C33 C34 -12.5(7)
C31 Fe1 C33 C34 81.0(4)
C32 Fe1 C33 C34 118.3(6)
C35 Fe1 C33 C34 35.9(4)
C36 Fe1 C33 C32 128.4(4)
C37 Fe1 C33 C32 -127.4(6)
C37A Fe1 C33 C32 34.5(11)
C32A Fe1 C33 C32 -78.3(8)
C34A Fe1 C33 C32 -123.9(5)
C33A Fe1 C33 C32 -130.8(6)
C31 Fe1 C33 C32 -37.4(4)
C35 Fe1 C33 C32 -82.4(4)
C34 Fe1 C33 C32 -118.3(6)
C32 C33 C34 C35 5.3(7)
Fe1 C33 C34 C35 -56.5(4)
C32 C33 C34 Fe1 61.8(4)
C36 Fe1 C34 C33 74.5(4)
C37 Fe1 C34 C33 175.3(4)
C37A Fe1 C34 C33 -13.5(7)
C32A Fe1 C34 C33 -156.3(6)
C34A Fe1 C34 C33 172.5(7)
C33A Fe1 C34 C33 170.1(6)
C31 Fe1 C34 C33 -80.8(4)
C32 Fe1 C34 C33 -37.9(4)
C35 Fe1 C34 C33 -123.3(6)
C36 Fe1 C34 C35 -162.2(3)
C37 Fe1 C34 C35 -61.3(4)
C37A Fe1 C34 C35 109.8(7)
C32A Fe1 C34 C35 -33.0(6)
C34A Fe1 C34 C35 -64.2(6)
C33A Fe1 C34 C35 -66.6(5)
C33 Fe1 C34 C35 123.3(6)
C31 Fe1 C34 C35 42.5(4)
C32 Fe1 C34 C35 85.4(4)
C33 C34 C35 C31 -5.5(6)
Fe1 C34 C35 C31 -61.6(3)
C33 C34 C35 Fe1 56.1(4)
C32 C31 C35 C34 4.0(6)
Fe1 C31 C35 C34 62.7(3)
C32 C31 C35 Fe1 -58.8(4)
C36 Fe1 C35 C34 31.3(6)
C37 Fe1 C35 C34 125.8(4)
C37A Fe1 C35 C34 -59.2(6)
C32A Fe1 C35 C34 147.9(6)
C34A Fe1 C35 C34 73.9(6)
C33A Fe1 C35 C34 107.4(6)
C33 Fe1 C35 C34 -34.6(4)
C31 Fe1 C35 C34 -111.4(5)
C32 Fe1 C35 C34 -77.2(4)
C36 Fe1 C35 C31 142.8(4)
C37 Fe1 C35 C31 -122.7(4)
C37A Fe1 C35 C31 52.2(6)
C32A Fe1 C35 C31 -100.6(5)
C34A Fe1 C35 C31 -174.6(7)
C33A Fe1 C35 C31 -141.2(5)
C33 Fe1 C35 C31 76.9(4)
C32 Fe1 C35 C31 34.3(4)
C34 Fe1 C35 C31 111.4(5)
C36 Fe1 C31A C32A -5.8(16)
C37 Fe1 C31A C32A -12.1(7)
C37A Fe1 C31A C32A 167.9(8)
C34A Fe1 C31A C32A -83.3(8)
C33A Fe1 C31A C32A -38.6(8)
C33 Fe1 C31A C32A -163.4(7)
C31 Fe1 C31A C32A 167.2(10)
C32 Fe1 C31A C32A 162.9(8)
C35 Fe1 C31A C32A -130.8(10)
C34 Fe1 C31A C32A -130.2(8)
Fe1 C31A C32A C33A 62.9(10)
C36 Fe1 C32A C33A 62.4(9)
C37 Fe1 C32A C33A 39.4(9)
C37A Fe1 C32A C33A -136.0(11)
C34A Fe1 C32A C33A -36.9(9)
C33 Fe1 C32A C33A -87.3(11)
C31 Fe1 C32A C33A -124.2(9)
C32 Fe1 C32A C33A -135.6(8)
C35 Fe1 C32A C33A -83.3(8)
C34 Fe1 C32A C33A -61.5(9)
C36 Fe1 C32A C31A 177.6(6)
C37 Fe1 C32A C31A 154.5(14)
C37A Fe1 C32A C31A -20.8(14)
C34A Fe1 C32A C31A 78.3(8)
C33A Fe1 C32A C31A 115.2(12)
C33 Fe1 C32A C31A 27.9(12)
C31 Fe1 C32A C31A -9.0(7)
C32 Fe1 C32A C31A -20.4(9)
C35 Fe1 C32A C31A 31.9(7)
C34 Fe1 C32A C31A 53.7(8)
C31A C32A C33A C34A -5.3(16)
Fe1 C32A C33A C34A 58.5(10)
C31A C32A C33A Fe1 -63.8(9)
C36 Fe1 C33A C32A -127.7(8)
C37 Fe1 C33A C32A -43.9(10)
C37A Fe1 C33A C32A 116.7(16)
C34A Fe1 C33A C32A 121.5(12)
C33 Fe1 C33A C32A 132.1(8)
C31 Fe1 C33A C32A 59.5(9)
C32 Fe1 C33A C32A 78.2(11)
C35 Fe1 C33A C32A 85.4(8)
C34 Fe1 C33A C32A 124.2(9)
C36 Fe1 C33A C34A 110.8(7)
C37 Fe1 C33A C34A -165.4(17)
C37A Fe1 C33A C34A -4.8(19)
C32A Fe1 C33A C34A -121.5(12)
C33 Fe1 C33A C34A 10.6(10)
C31 Fe1 C33A C34A -62.0(8)
C32 Fe1 C33A C34A -43.3(11)
C35 Fe1 C33A C34A -36.1(7)
C34 Fe1 C33A C34A 2.7(8)
C32A C33A C34A Fe1 -58.7(11)
C36 Fe1 C34A C33A -77.7(8)
C37 Fe1 C34A C33A 6.5(7)
C37A Fe1 C34A C33A 177.7(9)
C32A Fe1 C34A C33A 35.4(8)
C33 Fe1 C34A C33A -171.6(8)
C31 Fe1 C34A C33A 122.2(8)
C32 Fe1 C34A C33A 154.3(7)
C35 Fe1 C34A C33A 125.7(10)
C34 Fe1 C34A C33A -176.4(10)
